data_7711540
loop_
_publ_author_name
'Maser, Leon'
'Vogt, Matthias'
'Langer, Robert'

_publ_section_title
;
 Cationic ligands between \s-donation and hydrogen-bridge-bond-
 stabilisation of ancillary ligands in coinage metal complexes with
 protonated carbodiphosphoranes
;
_journal_name_full 'Dalton Transactions'
_journal_paper_doi 10.1039/D2DT02338E
_journal_year 2022
_chemical_formula_moiety 'C51 H47 Ag O P4, 4(F3 P0.5), C4 H10 O'
_chemical_formula_sum 'C55 H57 Ag F12 O2 P6'
_chemical_formula_weight 1271.69
_space_group_crystal_system monoclinic
_space_group_IT_number 14
_space_group_name_Hall '-P 2ybc'
_space_group_name_H-M_alt 'P 1 21/c 1'
_atom_sites_solution_hydrogens mixed
_atom_sites_solution_primary dual
_audit_creation_date 2018-02-19
_audit_creation_method
;
Olex2 1.2
(compiled 2017.08.10 svn.r3458 for OlexSys, GUI svn.r5381)
;
_audit_update_record
;
2022-05-12 deposited with the CCDC.	2022-10-24 downloaded from the CCDC.
;
_cell_angle_alpha 90
_cell_angle_beta 95.42(3)
_cell_angle_gamma 90
_cell_formula_units_Z 4
_cell_length_a 18.913(4)
_cell_length_b 14.607(3)
_cell_length_c 20.359(4)
_cell_measurement_reflns_used 416
_cell_measurement_temperature 100(2)
_cell_measurement_theta_max 24.98
_cell_measurement_theta_min 2.14
_cell_volume 5599(2)
_computing_molecular_graphics 'Olex2 (Dolomanov et al., 2009)'
_computing_publication_material 'Olex2 (Dolomanov et al., 2009)'
_computing_structure_refinement 'ShelXL (Sheldrick, 2015)'
_computing_structure_solution 'ShelXT (Sheldrick, 2015)'
_diffrn_ambient_temperature 100(2)
_diffrn_measured_fraction_theta_full 0.998
_diffrn_measured_fraction_theta_max 0.987
_diffrn_measurement_device_type 'Bruker P4'
_diffrn_measurement_method '\w scans'
_diffrn_radiation_monochromator graphite
_diffrn_radiation_type MoK\a
_diffrn_radiation_wavelength 0.71073
_diffrn_reflns_av_R_equivalents 0.0751
_diffrn_reflns_av_unetI/netI 0.0571
_diffrn_reflns_Laue_measured_fraction_full 0.998
_diffrn_reflns_Laue_measured_fraction_max 0.987
_diffrn_reflns_limit_h_max 23
_diffrn_reflns_limit_h_min -23
_diffrn_reflns_limit_k_max 18
_diffrn_reflns_limit_k_min -16
_diffrn_reflns_limit_l_max 25
_diffrn_reflns_limit_l_min -25
_diffrn_reflns_number 74348
_diffrn_reflns_point_group_measured_fraction_full 0.998
_diffrn_reflns_point_group_measured_fraction_max 0.987
_diffrn_reflns_theta_full 25.242
_diffrn_reflns_theta_max 26.793
_diffrn_reflns_theta_min 1.718
_exptl_absorpt_coefficient_mu 0.612
_exptl_absorpt_correction_type none
_exptl_crystal_colour 'clear colourless'
_exptl_crystal_colour_lustre clear
_exptl_crystal_colour_primary colourless
_exptl_crystal_density_diffrn 1.509
_exptl_crystal_description block
_exptl_crystal_F_000 2592
_exptl_crystal_size_max 0.26
_exptl_crystal_size_mid 0.25
_exptl_crystal_size_min 0.2
_refine_diff_density_max 0.736
_refine_diff_density_min -0.919
_refine_diff_density_rms 0.076
_refine_ls_extinction_method none
_refine_ls_goodness_of_fit_ref 0.927
_refine_ls_hydrogen_treatment mixed
_refine_ls_matrix_type full
_refine_ls_number_parameters 759
_refine_ls_number_reflns 11818
_refine_ls_number_restraints 0
_refine_ls_restrained_S_all 0.927
_refine_ls_R_factor_all 0.0621
_refine_ls_R_factor_gt 0.0400
_refine_ls_shift/su_max 0.001
_refine_ls_shift/su_mean 0.000
_refine_ls_structure_factor_coef Fsqd
_refine_ls_weighting_details 'w=1/[\s^2^(Fo^2^)+(0.0587P)^2^] where P=(Fo^2^+2Fc^2^)/3'
_refine_ls_weighting_scheme calc
_refine_ls_wR_factor_gt 0.0931
_refine_ls_wR_factor_ref 0.0974
_reflns_Friedel_coverage 0.000
_reflns_number_gt 7808
_reflns_number_total 11818
_reflns_threshold_expression 'I > 2\s(I)'
_cod_data_source_file d2dt02338e2.cif
_cod_data_source_block p21c
_cod_database_code 7711540
_shelx_shelxl_version_number 2014/7
_shelx_space_group_comment
;
The symmetry employed for this shelxl refinement is uniquely defined
by the following loop, which should always be used as a source of
symmetry information in preference to the above space-group names.
They are only intended as comments.
;
_olex2_refinement_description
;
1. Fixed Uiso
 At 1.2 times of:
  All C(H) groups, All C(H,H) groups
 At 1.5 times of:
  All C(H,H,H) groups, All O(H,H) groups
2. Others
 Sof(F2AB)=Sof(P1A)=Sof(F7A)=Sof(F3AB)=Sof(F0AB)=Sof(F1AB)=Sof(F4AB)=1-FVAR(1)
 Sof(P1)=Sof(F1AA)=Sof(F0AA)=Sof(F2AA)=Sof(F3AA)=Sof(F4AA)=Sof(F7)=FVAR(1)
3.a Rotating group:
 O0A(H0AA,H0AB)
3.b Secondary CH2 refined with riding coordinates:
 C00L(H00A,H00B), C00V(H00C,H00D), C021(H02D,H02E), C025(H02I,H02J)
3.c Aromatic/amide H refined with riding coordinates:
 C00N(H00N), C00P(H00P), C00R(H00R), C00S(H00S), C00T(H00T), C00U(H00U),
 C00W(H00W), C00X(H00X), C010(H010), C011(H011), C012(H012), C014(H014),
 C015(H015), C016(H016), C017(H017), C018(H018), C019(H019), C01A(H01A),
 C01B(H01B), C01D(H01D), C01E(H01E), C01F(H01F), C01G(H01G), C01H(H01H),
 C01I(H01I), C01J(H01J), C01K(H01K), C01L(H01L), C01M(H01M), C01N(H01N),
 C01O(H01O), C01P(H01P), C01Q(H01Q), C01R(H01R), C01S(H01S), C01T(H01T),
 C01U(H01U), C01V(H01V), C01X(H01X), C01Z(H01Z)
3.d Idealised Me refined as rotating group:
 C020(H02A,H02B,H02C), C024(H02F,H02G,H02H)
;
_olex2_submission_special_instructions 'No special instructions were received'

loop_
_space_group_symop_operation_xyz
'x, y, z'
'-x, y+1/2, -z+1/2'
'-x, -y, -z'
'x, -y-1/2, z-1/2'

loop_
_atom_site_label
_atom_site_type_symbol
_atom_site_fract_x
_atom_site_fract_y
_atom_site_fract_z
_atom_site_U_iso_or_equiv
_atom_site_adp_type
_atom_site_occupancy
_atom_site_site_symmetry_order
_atom_site_calc_flag
_atom_site_refinement_flags_posn
_atom_site_refinement_flags_adp
_atom_site_refinement_flags_occupancy
_atom_site_disorder_assembly
_atom_site_disorder_group
Ag01 Ag 0.82734(2) 0.56842(2) 0.28152(2) 0.03292(7) Uani 1 1 d . . . . .
P002 P 0.73973(4) 0.38985(5) 0.34335(3) 0.02953(16) Uani 1 1 d . . . . .
P003 P 0.76486(4) 0.58849(5) 0.38002(4) 0.03150(17) Uani 1 1 d . . . . .
P004 P 0.5000 0.5000 0.5000 0.0316(2) Uani 1 2 d S T P . .
P005 P 0.70358(4) 0.41889(5) 0.19630(3) 0.03076(16) Uani 1 1 d . . . . .
P006 P 0.78256(4) 0.60239(5) 0.16664(4) 0.03248(17) Uani 1 1 d . . . . .
P007 P 0.5000 0.5000 0.0000 0.0374(3) Uani 1 2 d S T P . .
F00 F 0.58360(8) 0.51144(11) 0.49256(8) 0.0417(4) Uani 1 1 d . . . . .
F1 F 0.49579(9) 0.60510(10) 0.52152(8) 0.0423(4) Uani 1 1 d . . . . .
F2 F 0.58423(9) 0.48993(11) -0.00165(8) 0.0477(4) Uani 1 1 d . . . . .
F3 F 0.48261(9) 0.52887(11) 0.42455(7) 0.0420(4) Uani 1 1 d . . . . .
F4 F 0.50857(9) 0.48494(11) 0.07856(8) 0.0470(4) Uani 1 1 d . . . . .
F5 F 0.50863(10) 0.60816(11) 0.01007(9) 0.0489(4) Uani 1 1 d . . . . .
O0A O 0.94926(13) 0.54800(19) 0.28939(13) 0.0702(7) Uani 1 1 d . . . . .
H0AA H 0.9697 0.5847 0.2620 0.105 Uiso 1 1 d GR . . . .
H0AB H 0.9602 0.4928 0.2752 0.105 Uiso 1 1 d GR . . . .
C00H C 0.70929(15) 0.68991(18) 0.38493(13) 0.0334(6) Uani 1 1 d . . . . .
C00I C 0.76401(16) 0.40931(18) 0.26494(14) 0.0319(6) Uani 1 1 d . . . . .
C00J C 0.81727(15) 0.35804(18) 0.39681(13) 0.0318(6) Uani 1 1 d . . . . .
O00K O 0.81393(16) 0.04697(17) 0.37063(14) 0.0711(7) Uani 1 1 d . . . . .
C00L C 0.70255(14) 0.49134(18) 0.37791(13) 0.0327(6) Uani 1 1 d . . . . .
H00A H 0.6910 0.4782 0.4224 0.039 Uiso 1 1 calc R . . . .
H00B H 0.6589 0.5078 0.3517 0.039 Uiso 1 1 calc R . . . .
C00M C 0.67673(14) 0.29865(18) 0.35125(13) 0.0308(6) Uani 1 1 d . . . . .
C00N C 0.80841(16) 0.34589(19) 0.46369(13) 0.0367(7) Uani 1 1 d . . . . .
H00N H 0.7641 0.3553 0.4788 0.044 Uiso 1 1 calc R . . . .
C00O C 0.68930(15) 0.31377(18) 0.15072(13) 0.0333(6) Uani 1 1 d . . . . .
C00P C 0.88321(15) 0.34035(18) 0.37428(14) 0.0353(6) Uani 1 1 d . . . . .
H00P H 0.8894 0.3471 0.3298 0.042 Uiso 1 1 calc R . . . .
C00Q C 0.81018(15) 0.57848(17) 0.46313(14) 0.0325(6) Uani 1 1 d . . . . .
C00R C 0.67203(15) 0.70126(19) 0.09308(14) 0.0359(7) Uani 1 1 d . . . . .
H00R H 0.6714 0.6557 0.0611 0.043 Uiso 1 1 calc R . . . .
C00S C 0.62689(16) 0.8434(2) 0.13150(14) 0.0408(7) Uani 1 1 d . . . . .
H00S H 0.5961 0.8928 0.1250 0.049 Uiso 1 1 calc R . . . .
C00T C 0.74280(17) 0.77353(19) 0.37650(14) 0.0388(7) Uani 1 1 d . . . . .
H00T H 0.7903 0.7745 0.3682 0.047 Uiso 1 1 calc R . . . .
C00U C 0.63840(16) 0.68925(19) 0.39617(14) 0.0394(7) Uani 1 1 d . . . . .
H00U H 0.6155 0.6338 0.4018 0.047 Uiso 1 1 calc R . . . .
C00V C 0.73635(15) 0.49643(18) 0.13614(13) 0.0356(7) Uani 1 1 d . . . . .
H00C H 0.6963 0.5143 0.1056 0.043 Uiso 1 1 calc R . . . .
H00D H 0.7687 0.4623 0.1111 0.043 Uiso 1 1 calc R . . . .
C00W C 0.60609(16) 0.5493(2) 0.23021(14) 0.0396(7) Uani 1 1 d . . . . .
H00W H 0.6397 0.5926 0.2208 0.048 Uiso 1 1 calc R . . . .
C00X C 0.90319(16) 0.55364(19) 0.10943(14) 0.0390(7) Uani 1 1 d . . . . .
H00X H 0.9073 0.5100 0.1429 0.047 Uiso 1 1 calc R . . . .
C00Y C 0.84596(15) 0.61454(18) 0.10494(13) 0.0328(6) Uani 1 1 d . . . . .
C010 C 0.69405(16) 0.21354(18) 0.32676(14) 0.0370(7) Uani 1 1 d . . . . .
H010 H 0.7358 0.2064 0.3066 0.044 Uiso 1 1 calc R . . . .
C011 C 0.54375(16) 0.5774(2) 0.25413(15) 0.0444(8) Uani 1 1 d . . . . .
H011 H 0.5358 0.6392 0.2615 0.053 Uiso 1 1 calc R . . . .
C012 C 0.61469(15) 0.30887(19) 0.38185(13) 0.0353(6) Uani 1 1 d . . . . .
H012 H 0.6029 0.3656 0.3985 0.042 Uiso 1 1 calc R . . . .
C013 C 0.71905(15) 0.69504(18) 0.15035(13) 0.0341(6) Uani 1 1 d . . . . .
C014 C 0.73723(16) 0.24152(19) 0.16153(14) 0.0385(7) Uani 1 1 d . . . . .
H014 H 0.7762 0.2470 0.1927 0.046 Uiso 1 1 calc R . . . .
C015 C 0.62674(15) 0.7748(2) 0.08415(14) 0.0389(7) Uani 1 1 d . . . . .
H015 H 0.5957 0.7787 0.0460 0.047 Uiso 1 1 calc R . . . .
C016 C 0.95359(16) 0.55756(19) 0.06479(15) 0.0418(7) Uani 1 1 d . . . . .
H016 H 0.9916 0.5168 0.0681 0.050 Uiso 1 1 calc R . . . .
C017 C 0.66808(18) 0.1524(2) 0.07984(15) 0.0473(8) Uani 1 1 d . . . . .
H017 H 0.6602 0.0977 0.0569 0.057 Uiso 1 1 calc R . . . .
C018 C 0.93956(16) 0.3127(2) 0.41822(15) 0.0408(7) Uani 1 1 d . . . . .
H018 H 0.9834 0.3003 0.4030 0.049 Uiso 1 1 calc R . . . .
C019 C 0.77177(16) 0.58360(17) 0.51910(14) 0.0353(7) Uani 1 1 d . . . . .
H019 H 0.7230 0.5933 0.5143 0.042 Uiso 1 1 calc R . . . .
C01A C 0.89175(16) 0.6833(2) 0.01035(15) 0.0421(7) Uani 1 1 d . . . . .
H01A H 0.8882 0.7273 -0.0228 0.051 Uiso 1 1 calc R . . . .
C01B C 0.49291(17) 0.5127(2) 0.26720(15) 0.0495(8) Uani 1 1 d . . . . .
H01B H 0.4511 0.5313 0.2838 0.059 Uiso 1 1 calc R . . . .
C01C C 0.61927(15) 0.4567(2) 0.22000(13) 0.0354(7) Uani 1 1 d . . . . .
C01D C 0.67297(15) 0.83783(19) 0.18819(15) 0.0385(7) Uani 1 1 d . . . . .
H01D H 0.6732 0.8836 0.2200 0.046 Uiso 1 1 calc R . . . .
C01E C 0.88007(17) 0.5592(2) 0.58871(15) 0.0429(7) Uani 1 1 d . . . . .
H01E H 0.9037 0.5532 0.6307 0.051 Uiso 1 1 calc R . . . .
C01F C 0.80749(17) 0.57399(18) 0.58148(14) 0.0394(7) Uani 1 1 d . . . . .
H01F H 0.7825 0.5775 0.6186 0.047 Uiso 1 1 calc R . . . .
C01G C 0.63175(16) 0.3055(2) 0.10251(14) 0.0411(7) Uani 1 1 d . . . . .
H01G H 0.6008 0.3544 0.0937 0.049 Uiso 1 1 calc R . . . .
C01H C 0.94738(16) 0.6229(2) 0.01458(15) 0.0416(7) Uani 1 1 d . . . . .
H01H H 0.9809 0.6254 -0.0159 0.050 Uiso 1 1 calc R . . . .
C01I C 0.86501(16) 0.3200(2) 0.50728(14) 0.0398(7) Uani 1 1 d . . . . .
H01I H 0.8592 0.3136 0.5519 0.048 Uiso 1 1 calc R . . . .
C01J C 0.57019(16) 0.23411(19) 0.38754(14) 0.0386(7) Uani 1 1 d . . . . .
H01J H 0.5286 0.2410 0.4081 0.046 Uiso 1 1 calc R . . . .
C01K C 0.71904(15) 0.76371(18) 0.19775(14) 0.0351(6) Uani 1 1 d . . . . .
H01K H 0.7500 0.7601 0.2360 0.042 Uiso 1 1 calc R . . . .
C01L C 0.84061(16) 0.67958(19) 0.05503(14) 0.0381(7) Uani 1 1 d . . . . .
H01L H 0.8029 0.7206 0.0515 0.046 Uiso 1 1 calc R . . . .
C01M C 0.93092(16) 0.3035(2) 0.48459(14) 0.0401(7) Uani 1 1 d . . . . .
H01M H 0.9692 0.2862 0.5140 0.048 Uiso 1 1 calc R . . . .
C01N C 0.64924(17) 0.1390(2) 0.33225(15) 0.0433(7) Uani 1 1 d . . . . .
H01N H 0.6606 0.0822 0.3155 0.052 Uiso 1 1 calc R . . . .
C01O C 0.72613(18) 0.1611(2) 0.12522(15) 0.0448(8) Uani 1 1 d . . . . .
H01O H 0.7583 0.1131 0.1318 0.054 Uiso 1 1 calc R . . . .
C01P C 0.56684(15) 0.3923(2) 0.23213(14) 0.0398(7) Uani 1 1 d . . . . .
H01P H 0.5742 0.3304 0.2244 0.048 Uiso 1 1 calc R . . . .
C01Q C 0.88251(16) 0.56346(19) 0.47114(14) 0.0381(7) Uani 1 1 d . . . . .
H01Q H 0.9079 0.5600 0.4343 0.046 Uiso 1 1 calc R . . . .
C01R C 0.58707(16) 0.1502(2) 0.36312(14) 0.0404(7) Uani 1 1 d . . . . .
H01R H 0.5569 0.1006 0.3672 0.049 Uiso 1 1 calc R . . . .
C01S C 0.70616(19) 0.8552(2) 0.38038(15) 0.0467(8) Uani 1 1 d . . . . .
H01S H 0.7292 0.9107 0.3758 0.056 Uiso 1 1 calc R . . . .
C01T C 0.60089(17) 0.7713(2) 0.39912(15) 0.0459(8) Uani 1 1 d . . . . .
H01T H 0.5531 0.7705 0.4064 0.055 Uiso 1 1 calc R . . . .
C01U C 0.62134(17) 0.2246(2) 0.06821(15) 0.0462(8) Uani 1 1 d . . . . .
H01U H 0.5825 0.2184 0.0369 0.055 Uiso 1 1 calc R . . . .
C01V C 0.91769(17) 0.5534(2) 0.53378(15) 0.0441(7) Uani 1 1 d . . . . .
H01V H 0.9664 0.5428 0.5388 0.053 Uiso 1 1 calc R . . . .
C01X C 0.50441(17) 0.4211(2) 0.25560(15) 0.0474(8) Uani 1 1 d . . . . .
H01X H 0.4698 0.3784 0.2637 0.057 Uiso 1 1 calc R . . . .
C01Z C 0.63500(19) 0.8536(2) 0.39117(15) 0.0495(8) Uani 1 1 d . . . . .
H01Z H 0.6100 0.9083 0.3931 0.059 Uiso 1 1 calc R . . . .
C020 C 0.8286(2) 0.0161(3) 0.26145(16) 0.0688(11) Uani 1 1 d . . . . .
H02A H 0.8526 0.0334 0.2239 0.103 Uiso 1 1 calc GR . . . .
H02B H 0.7800 0.0360 0.2552 0.103 Uiso 1 1 calc GR . . . .
H02C H 0.8300 -0.0493 0.2663 0.103 Uiso 1 1 calc GR . . . .
C021 C 0.83653(19) 0.0871(3) 0.42281(19) 0.0676(12) Uani 1 1 d . . . . .
H02D H 0.8453 0.1510 0.4135 0.081 Uiso 1 1 calc R . . . .
H02E H 0.8810 0.0596 0.4405 0.081 Uiso 1 1 calc R . . . .
C024 C 0.7791(3) 0.0795(3) 0.4764(2) 0.1046(18) Uani 1 1 d . . . . .
H02F H 0.7366 0.1118 0.4605 0.157 Uiso 1 1 calc GR . . . .
H02G H 0.7984 0.1059 0.5174 0.157 Uiso 1 1 calc GR . . . .
H02H H 0.7679 0.0163 0.4831 0.157 Uiso 1 1 calc GR . . . .
C025 C 0.8635(2) 0.0588(3) 0.3207(2) 0.0883(14) Uani 1 1 d . . . . .
H02I H 0.9084 0.0289 0.3341 0.106 Uiso 1 1 calc R . . . .
H02J H 0.8722 0.1232 0.3132 0.106 Uiso 1 1 calc R . . . .
P1 P 0.9926(4) 0.2981(6) 0.2011(3) 0.0454(10) Uani 0.642(8) 1 d . . . A 1
F1AA F 0.9119(7) 0.3410(10) 0.2082(6) 0.061(3) Uani 0.642(8) 1 d . . . A 1
F0AA F 0.9786(4) 0.2244(5) 0.2562(4) 0.083(2) Uani 0.642(8) 1 d . . . A 1
F2AA F 1.0717(2) 0.2628(3) 0.2025(3) 0.0680(13) Uani 0.642(8) 1 d . . . A 1
F3AA F 0.9695(3) 0.2220(4) 0.1471(3) 0.0869(19) Uani 0.642(8) 1 d . . . A 1
F4AA F 1.0139(2) 0.3692(3) 0.2581(3) 0.0925(18) Uani 0.642(8) 1 d . . . A 1
F7 F 1.0056(4) 0.3696(4) 0.1474(3) 0.105(3) Uani 0.642(8) 1 d . . . A 1
F2AB F 1.0426(6) 0.2510(6) 0.1523(7) 0.106(5) Uani 0.358(8) 1 d . . . A 2
P1A P 0.9767(7) 0.2927(10) 0.1839(6) 0.0452(18) Uani 0.358(8) 1 d . . . A 2
F7A F 1.0167(5) 0.3886(5) 0.1953(8) 0.096(5) Uani 0.358(8) 1 d . . . A 2
F3AB F 0.9461(6) 0.3303(5) 0.1129(3) 0.080(3) Uani 0.358(8) 1 d . . . A 2
F0AB F 0.9348(6) 0.2042(5) 0.1710(5) 0.079(3) Uani 0.358(8) 1 d . . . A 2
F1AB F 0.9103(11) 0.3238(19) 0.1993(12) 0.078(7) Uani 0.358(8) 1 d . . . A 2
F4AB F 1.0061(8) 0.2579(9) 0.2543(5) 0.096(4) Uani 0.358(8) 1 d . . . A 2
H00I H 0.8039(16) 0.3793(19) 0.2578(14) 0.038(8) Uiso 1 1 d . . . . .

loop_
_atom_site_aniso_label
_atom_site_aniso_U_11
_atom_site_aniso_U_22
_atom_site_aniso_U_33
_atom_site_aniso_U_23
_atom_site_aniso_U_13
_atom_site_aniso_U_12
Ag01 0.03651(13) 0.03159(12) 0.03104(12) 0.00028(9) 0.00524(9) 0.00025(9)
P002 0.0316(4) 0.0276(4) 0.0296(4) -0.0006(3) 0.0037(3) 0.0000(3)
P003 0.0354(4) 0.0285(4) 0.0310(4) -0.0017(3) 0.0050(3) -0.0005(3)
P004 0.0338(6) 0.0301(5) 0.0312(5) -0.0005(4) 0.0044(4) 0.0011(4)
P005 0.0331(4) 0.0296(4) 0.0297(4) 0.0004(3) 0.0039(3) -0.0006(3)
P006 0.0370(4) 0.0296(4) 0.0312(4) 0.0015(3) 0.0053(3) 0.0014(3)
P007 0.0446(7) 0.0335(6) 0.0349(6) 0.0013(5) 0.0084(5) 0.0059(5)
F00 0.0337(9) 0.0423(10) 0.0495(10) 0.0053(8) 0.0060(8) 0.0006(7)
F1 0.0468(11) 0.0304(8) 0.0489(10) -0.0041(7) 0.0004(8) 0.0028(7)
F2 0.0473(11) 0.0485(10) 0.0485(10) 0.0046(8) 0.0108(8) 0.0076(8)
F3 0.0501(11) 0.0445(9) 0.0309(9) 0.0048(7) 0.0012(8) 0.0018(8)
F4 0.0599(12) 0.0475(10) 0.0348(9) 0.0025(8) 0.0106(8) 0.0113(9)
F5 0.0627(12) 0.0331(9) 0.0524(11) -0.0004(8) 0.0126(9) 0.0035(8)
O0A 0.0554(16) 0.0701(17) 0.0858(19) -0.0111(14) 0.0107(14) -0.0002(13)
C00H 0.0424(18) 0.0319(15) 0.0259(14) -0.0014(11) 0.0024(12) 0.0020(12)
C00I 0.0332(16) 0.0287(14) 0.0346(15) -0.0006(12) 0.0074(13) 0.0032(12)
C00J 0.0358(16) 0.0268(14) 0.0328(15) -0.0011(11) 0.0031(12) -0.0017(12)
O00K 0.087(2) 0.0606(16) 0.0677(18) 0.0097(14) 0.0175(16) -0.0041(14)
C00L 0.0339(16) 0.0340(15) 0.0299(15) 0.0015(12) 0.0023(12) 0.0016(12)
C00M 0.0345(16) 0.0306(14) 0.0271(14) 0.0020(11) 0.0013(12) -0.0004(12)
C00N 0.0390(17) 0.0379(16) 0.0335(16) -0.0022(13) 0.0053(13) 0.0018(13)
C00O 0.0368(17) 0.0338(15) 0.0298(14) 0.0004(12) 0.0051(12) -0.0041(12)
C00P 0.0409(17) 0.0328(15) 0.0324(15) -0.0008(12) 0.0035(13) -0.0002(13)
C00Q 0.0369(16) 0.0257(14) 0.0352(15) -0.0035(12) 0.0046(12) -0.0018(12)
C00R 0.0384(17) 0.0348(16) 0.0349(16) 0.0005(12) 0.0058(13) 0.0008(13)
C00S 0.0392(18) 0.0402(17) 0.0443(18) 0.0056(14) 0.0102(14) 0.0082(13)
C00T 0.0459(18) 0.0333(15) 0.0369(16) -0.0032(13) 0.0031(14) -0.0016(13)
C00U 0.0473(19) 0.0328(15) 0.0388(17) -0.0010(13) 0.0074(14) 0.0037(13)
C00V 0.0392(17) 0.0323(15) 0.0357(16) 0.0005(12) 0.0047(13) 0.0011(13)
C00W 0.0395(18) 0.0439(18) 0.0353(16) 0.0024(13) 0.0030(13) 0.0004(13)
C00X 0.0447(18) 0.0388(17) 0.0334(15) 0.0036(13) 0.0036(13) 0.0044(13)
C00Y 0.0370(17) 0.0292(14) 0.0318(15) 0.0013(12) 0.0017(12) -0.0013(12)
C010 0.0378(17) 0.0341(15) 0.0401(16) 0.0003(13) 0.0084(13) -0.0005(13)
C011 0.0434(19) 0.0504(19) 0.0395(17) 0.0022(14) 0.0039(14) 0.0161(15)
C012 0.0381(17) 0.0354(15) 0.0326(15) -0.0027(12) 0.0049(13) -0.0023(13)
C013 0.0369(17) 0.0332(15) 0.0326(15) 0.0045(12) 0.0059(13) -0.0018(12)
C014 0.0435(18) 0.0363(16) 0.0357(16) -0.0026(13) 0.0043(13) -0.0040(14)
C015 0.0361(17) 0.0443(17) 0.0363(16) 0.0048(13) 0.0034(13) 0.0034(13)
C016 0.0417(18) 0.0388(17) 0.0460(18) -0.0013(14) 0.0097(14) 0.0049(14)
C017 0.056(2) 0.0415(18) 0.0465(19) -0.0119(14) 0.0143(16) -0.0138(16)
C018 0.0342(17) 0.0439(17) 0.0448(18) 0.0003(14) 0.0062(14) 0.0056(13)
C019 0.0374(17) 0.0304(15) 0.0385(16) -0.0035(12) 0.0056(13) 0.0002(12)
C01A 0.049(2) 0.0370(16) 0.0420(17) 0.0058(13) 0.0104(15) -0.0016(14)
C01B 0.0387(19) 0.074(2) 0.0371(17) 0.0080(16) 0.0092(14) 0.0139(17)
C01C 0.0356(17) 0.0431(17) 0.0274(14) 0.0018(12) 0.0028(12) 0.0019(13)
C01D 0.0439(18) 0.0338(16) 0.0388(16) -0.0018(13) 0.0086(14) 0.0027(13)
C01E 0.048(2) 0.0444(18) 0.0348(16) -0.0003(14) -0.0030(14) -0.0009(15)
C01F 0.0503(19) 0.0370(16) 0.0314(15) -0.0006(13) 0.0068(14) 0.0008(14)
C01G 0.0420(18) 0.0455(18) 0.0359(16) -0.0009(14) 0.0044(14) -0.0028(14)
C01H 0.0439(19) 0.0393(17) 0.0435(18) -0.0035(14) 0.0144(14) -0.0046(14)
C01I 0.0447(19) 0.0419(17) 0.0320(15) -0.0008(13) 0.0002(14) 0.0027(14)
C01J 0.0381(17) 0.0424(17) 0.0358(16) 0.0007(13) 0.0068(13) -0.0065(13)
C01K 0.0363(16) 0.0371(16) 0.0324(15) 0.0016(12) 0.0052(12) 0.0009(13)
C01L 0.0390(17) 0.0325(15) 0.0436(17) 0.0028(13) 0.0077(14) 0.0003(13)
C01M 0.0402(18) 0.0426(17) 0.0359(16) 0.0009(13) -0.0043(14) 0.0041(14)
C01N 0.051(2) 0.0320(16) 0.0480(19) -0.0049(14) 0.0081(15) -0.0049(14)
C01O 0.053(2) 0.0363(16) 0.0461(18) -0.0068(14) 0.0109(16) -0.0019(14)
C01P 0.0392(18) 0.0453(17) 0.0349(16) 0.0045(13) 0.0033(13) -0.0014(14)
C01Q 0.0414(18) 0.0388(16) 0.0346(16) -0.0048(13) 0.0058(13) -0.0027(14)
C01R 0.0456(19) 0.0396(17) 0.0357(16) 0.0030(13) 0.0018(14) -0.0129(14)
C01S 0.067(2) 0.0296(16) 0.0435(18) -0.0025(13) 0.0072(16) 0.0013(15)
C01T 0.0469(19) 0.0468(19) 0.0450(18) 0.0009(15) 0.0086(15) 0.0118(15)
C01U 0.048(2) 0.055(2) 0.0347(17) -0.0098(15) -0.0002(14) -0.0161(16)
C01V 0.0378(18) 0.0470(18) 0.0471(19) -0.0060(14) 0.0016(14) 0.0005(14)
C01X 0.0376(18) 0.063(2) 0.0423(18) 0.0105(16) 0.0072(14) -0.0008(16)
C01Z 0.071(3) 0.0361(17) 0.0414(18) -0.0013(14) 0.0077(17) 0.0171(16)
C020 0.068(3) 0.108(3) 0.0277(17) -0.0112(19) -0.0079(17) 0.010(2)
C021 0.057(2) 0.062(2) 0.075(3) 0.029(2) -0.042(2) -0.0265(18)
C024 0.130(5) 0.132(5) 0.052(3) 0.018(3) 0.013(3) -0.036(3)
C025 0.078(3) 0.114(4) 0.076(3) -0.023(3) 0.022(3) 0.018(3)
P1 0.049(3) 0.0388(15) 0.050(3) -0.0030(18) 0.0135(17) 0.0020(17)
F1AA 0.070(5) 0.063(4) 0.055(3) 0.010(4) 0.023(3) 0.018(3)
F0AA 0.105(5) 0.072(4) 0.077(4) 0.021(3) 0.036(3) 0.011(3)
F2AA 0.057(2) 0.060(2) 0.089(3) 0.005(2) 0.014(2) 0.0151(17)
F3AA 0.098(5) 0.101(4) 0.057(3) -0.040(3) -0.016(3) 0.026(3)
F4AA 0.083(3) 0.081(3) 0.112(4) -0.051(3) -0.002(3) 0.009(2)
F7 0.120(6) 0.084(5) 0.124(5) 0.064(4) 0.081(5) 0.043(4)
F2AB 0.096(8) 0.081(5) 0.156(11) 0.032(6) 0.080(8) 0.043(5)
P1A 0.047(5) 0.035(2) 0.056(5) -0.006(4) 0.018(3) -0.004(3)
F7A 0.059(5) 0.037(4) 0.189(15) -0.023(7) 0.004(8) -0.011(3)
F3AB 0.140(9) 0.059(4) 0.045(4) 0.005(3) 0.026(4) 0.012(4)
F0AB 0.098(7) 0.037(3) 0.100(7) 0.011(4) -0.008(5) -0.004(4)
F1AB 0.039(7) 0.099(13) 0.095(11) -0.029(6) -0.001(5) 0.017(6)
F4AB 0.133(12) 0.093(9) 0.049(6) 0.006(5) -0.051(7) 0.029(7)

loop_
_atom_type_symbol
_atom_type_description
_atom_type_scat_dispersion_real
_atom_type_scat_dispersion_imag
_atom_type_scat_source
C C 0.0033 0.0016 'International Tables Vol C Tables 4.2.6.8 and 6.1.1.4'
H H 0.0000 0.0000 'International Tables Vol C Tables 4.2.6.8 and 6.1.1.4'
Ag Ag -0.8971 1.1015 'International Tables Vol C Tables 4.2.6.8 and 6.1.1.4'
F F 0.0171 0.0103 'International Tables Vol C Tables 4.2.6.8 and 6.1.1.4'
O O 0.0106 0.0060 'International Tables Vol C Tables 4.2.6.8 and 6.1.1.4'
P P 0.1023 0.0942 'International Tables Vol C Tables 4.2.6.8 and 6.1.1.4'

loop_
_geom_angle_atom_site_label_1
_geom_angle_atom_site_label_2
_geom_angle_atom_site_label_3
_geom_angle
_geom_angle_site_symmetry_1
_geom_angle_site_symmetry_3
_geom_angle_publ_flag
P003 Ag01 P006 127.37(3) . . ?
P003 Ag01 C00I 87.79(6) . . ?
P006 Ag01 C00I 86.82(7) . . ?
O0A Ag01 P003 121.01(7) . . ?
O0A Ag01 P006 110.04(8) . . ?
O0A Ag01 C00I 109.54(9) . . ?
C00I P002 C00J 109.18(14) . . ?
C00I P002 C00L 111.81(13) . . ?
C00I P002 C00M 116.08(13) . . ?
C00J P002 C00L 107.45(13) . . ?
C00J P002 C00M 105.20(12) . . ?
C00M P002 C00L 106.60(13) . . ?
C00H P003 Ag01 117.97(9) . . ?
C00H P003 C00L 104.84(13) . . ?
C00H P003 C00Q 103.66(12) . . ?
C00L P003 Ag01 104.28(9) . . ?
C00Q P003 Ag01 121.99(9) . . ?
C00Q P003 C00L 101.70(12) . . ?
F00 P004 F00 180.0 . 3_666 ?
F1 P004 F00 90.05(8) 3_666 3_666 ?
F1 P004 F00 89.95(8) . 3_666 ?
F1 P004 F00 90.05(8) . . ?
F1 P004 F00 89.95(8) 3_666 . ?
F1 P004 F1 180.0 . 3_666 ?
F3 P004 F00 90.18(9) 3_666 . ?
F3 P004 F00 89.82(9) 3_666 3_666 ?
F3 P004 F00 89.82(9) . . ?
F3 P004 F00 90.18(9) . 3_666 ?
F3 P004 F1 89.94(8) 3_666 3_666 ?
F3 P004 F1 89.94(8) . . ?
F3 P004 F1 90.06(8) . 3_666 ?
F3 P004 F1 90.06(8) 3_666 . ?
F3 P004 F3 180.00(12) 3_666 . ?
C00I P005 C00O 113.81(13) . . ?
C00I P005 C00V 110.73(13) . . ?
C00I P005 C01C 110.14(13) . . ?
C00O P005 C00V 103.17(12) . . ?
C01C P005 C00O 107.86(13) . . ?
C01C P005 C00V 110.92(13) . . ?
C00V P006 Ag01 104.99(9) . . ?
C00Y P006 Ag01 118.96(9) . . ?
C00Y P006 C00V 99.79(12) . . ?
C013 P006 Ag01 119.02(9) . . ?
C013 P006 C00V 106.11(13) . . ?
C013 P006 C00Y 105.52(12) . . ?
F2 P007 F2 180.0 3_665 . ?
F2 P007 F4 90.08(9) 3_665 3_665 ?
F2 P007 F4 89.92(9) . 3_665 ?
F2 P007 F4 89.92(9) 3_665 . ?
F2 P007 F4 90.08(9) . . ?
F4 P007 F4 180.0 . 3_665 ?
F5 P007 F2 90.21(9) 3_665 3_665 ?
F5 P007 F2 89.79(9) 3_665 . ?
F5 P007 F2 89.79(9) . 3_665 ?
F5 P007 F2 90.21(9) . . ?
F5 P007 F4 90.47(9) . . ?
F5 P007 F4 89.53(9) 3_665 . ?
F5 P007 F4 89.53(9) . 3_665 ?
F5 P007 F4 90.47(9) 3_665 3_665 ?
F5 P007 F5 180.0 . 3_665 ?
Ag01 O0A H0AA 111.7 . . ?
Ag01 O0A H0AB 110.8 . . ?
H0AA O0A H0AB 102.5 . . ?
C00T C00H P003 115.7(2) . . ?
C00U C00H P003 125.2(2) . . ?
C00U C00H C00T 119.1(3) . . ?
Ag01 C00I H00I 94.2(18) . . ?
P002 C00I Ag01 100.67(12) . . ?
P002 C00I H00I 111.7(18) . . ?
P005 C00I Ag01 106.97(12) . . ?
P005 C00I P002 123.27(18) . . ?
P005 C00I H00I 114.4(19) . . ?
C00N C00J P002 117.1(2) . . ?
C00P C00J P002 123.5(2) . . ?
C00P C00J C00N 119.4(3) . . ?
C021 O00K C025 110.2(3) . . ?
P002 C00L P003 111.62(14) . . ?
P002 C00L H00A 109.3 . . ?
P002 C00L H00B 109.3 . . ?
P003 C00L H00A 109.3 . . ?
P003 C00L H00B 109.3 . . ?
H00A C00L H00B 108.0 . . ?
C010 C00M P002 116.6(2) . . ?
C012 C00M P002 123.7(2) . . ?
C012 C00M C010 119.7(3) . . ?
C00J C00N H00N 119.8 . . ?
C01I C00N C00J 120.3(3) . . ?
C01I C00N H00N 119.8 . . ?
C014 C00O P005 120.0(2) . . ?
C014 C00O C01G 119.7(3) . . ?
C01G C00O P005 120.2(2) . . ?
C00J C00P H00P 120.0 . . ?
C018 C00P C00J 120.0(3) . . ?
C018 C00P H00P 120.0 . . ?
C019 C00Q P003 120.7(2) . . ?
C01Q C00Q P003 119.7(2) . . ?
C01Q C00Q C019 119.6(3) . . ?
C013 C00R H00R 120.0 . . ?
C015 C00R H00R 120.0 . . ?
C015 C00R C013 119.9(3) . . ?
C015 C00S H00S 120.1 . . ?
C01D C00S H00S 120.1 . . ?
C01D C00S C015 119.8(3) . . ?
C00H C00T H00T 119.6 . . ?
C01S C00T C00H 120.8(3) . . ?
C01S C00T H00T 119.6 . . ?
C00H C00U H00U 119.8 . . ?
C00H C00U C01T 120.4(3) . . ?
C01T C00U H00U 119.8 . . ?
P005 C00V P006 118.27(15) . . ?
P005 C00V H00C 107.7 . . ?
P005 C00V H00D 107.7 . . ?
P006 C00V H00C 107.7 . . ?
P006 C00V H00D 107.7 . . ?
H00C C00V H00D 107.1 . . ?
C011 C00W H00W 119.6 . . ?
C011 C00W C01C 120.8(3) . . ?
C01C C00W H00W 119.6 . . ?
C00Y C00X H00X 119.7 . . ?
C016 C00X H00X 119.7 . . ?
C016 C00X C00Y 120.7(3) . . ?
C00X C00Y P006 116.6(2) . . ?
C01L C00Y P006 124.3(2) . . ?
C01L C00Y C00X 119.1(3) . . ?
C00M C010 H010 119.8 . . ?
C00M C010 C01N 120.4(3) . . ?
C01N C010 H010 119.8 . . ?
C00W C011 H011 120.2 . . ?
C00W C011 C01B 119.6(3) . . ?
C01B C011 H011 120.2 . . ?
C00M C012 H012 120.1 . . ?
C00M C012 C01J 119.8(3) . . ?
C01J C012 H012 120.1 . . ?
C00R C013 P006 123.8(2) . . ?
C01K C013 P006 116.9(2) . . ?
C01K C013 C00R 119.2(3) . . ?
C00O C014 H014 120.3 . . ?
C01O C014 C00O 119.4(3) . . ?
C01O C014 H014 120.3 . . ?
C00R C015 C00S 120.7(3) . . ?
C00R C015 H015 119.6 . . ?
C00S C015 H015 119.6 . . ?
C00X C016 H016 120.1 . . ?
C00X C016 C01H 119.7(3) . . ?
C01H C016 H016 120.1 . . ?
C01O C017 H017 119.9 . . ?
C01O C017 C01U 120.2(3) . . ?
C01U C017 H017 119.9 . . ?
C00P C018 H018 119.8 . . ?
C01M C018 C00P 120.3(3) . . ?
C01M C018 H018 119.8 . . ?
C00Q C019 H019 120.3 . . ?
C01F C019 C00Q 119.4(3) . . ?
C01F C019 H019 120.3 . . ?
C01H C01A H01A 119.6 . . ?
C01H C01A C01L 120.7(3) . . ?
C01L C01A H01A 119.6 . . ?
C011 C01B H01B 119.9 . . ?
C01X C01B C011 120.2(3) . . ?
C01X C01B H01B 119.9 . . ?
C00W C01C P005 120.9(2) . . ?
C00W C01C C01P 118.9(3) . . ?
C01P C01C P005 120.0(2) . . ?
C00S C01D H01D 120.0 . . ?
C00S C01D C01K 120.0(3) . . ?
C01K C01D H01D 120.0 . . ?
C01F C01E H01E 119.9 . . ?
C01V C01E H01E 119.9 . . ?
C01V C01E C01F 120.3(3) . . ?
C019 C01F H01F 119.8 . . ?
C01E C01F C019 120.4(3) . . ?
C01E C01F H01F 119.8 . . ?
C00O C01G H01G 120.2 . . ?
C01U C01G C00O 119.6(3) . . ?
C01U C01G H01G 120.2 . . ?
C016 C01H H01H 120.1 . . ?
C01A C01H C016 119.9(3) . . ?
C01A C01H H01H 120.1 . . ?
C00N C01I H01I 120.0 . . ?
C00N C01I C01M 120.0(3) . . ?
C01M C01I H01I 120.0 . . ?
C012 C01J H01J 119.7 . . ?
C01R C01J C012 120.5(3) . . ?
C01R C01J H01J 119.7 . . ?
C013 C01K H01K 119.8 . . ?
C01D C01K C013 120.3(3) . . ?
C01D C01K H01K 119.8 . . ?
C00Y C01L C01A 119.9(3) . . ?
C00Y C01L H01L 120.0 . . ?
C01A C01L H01L 120.0 . . ?
C018 C01M C01I 120.0(3) . . ?
C018 C01M H01M 120.0 . . ?
C01I C01M H01M 120.0 . . ?
C010 C01N H01N 120.3 . . ?
C010 C01N C01R 119.4(3) . . ?
C01R C01N H01N 120.3 . . ?
C014 C01O H01O 119.8 . . ?
C017 C01O C014 120.4(3) . . ?
C017 C01O H01O 119.8 . . ?
C01C C01P H01P 120.1 . . ?
C01X C01P C01C 119.8(3) . . ?
C01X C01P H01P 120.1 . . ?
C00Q C01Q H01Q 119.7 . . ?
C00Q C01Q C01V 120.6(3) . . ?
C01V C01Q H01Q 119.7 . . ?
C01J C01R C01N 120.2(3) . . ?
C01J C01R H01R 119.9 . . ?
C01N C01R H01R 119.9 . . ?
C00T C01S H01S 120.2 . . ?
C01Z C01S C00T 119.6(3) . . ?
C01Z C01S H01S 120.2 . . ?
C00U C01T H01T 120.1 . . ?
C01Z C01T C00U 119.8(3) . . ?
C01Z C01T H01T 120.1 . . ?
C017 C01U H01U 119.7 . . ?
C01G C01U C017 120.6(3) . . ?
C01G C01U H01U 119.7 . . ?
C01E C01V C01Q 119.8(3) . . ?
C01E C01V H01V 120.1 . . ?
C01Q C01V H01V 120.1 . . ?
C01B C01X C01P 120.6(3) . . ?
C01B C01X H01X 119.7 . . ?
C01P C01X H01X 119.7 . . ?
C01S C01Z H01Z 119.8 . . ?
C01T C01Z C01S 120.3(3) . . ?
C01T C01Z H01Z 119.8 . . ?
H02A C020 H02B 109.5 . . ?
H02A C020 H02C 109.5 . . ?
H02B C020 H02C 109.5 . . ?
C025 C020 H02A 109.5 . . ?
C025 C020 H02B 109.5 . . ?
C025 C020 H02C 109.5 . . ?
O00K C021 H02D 109.6 . . ?
O00K C021 H02E 109.6 . . ?
O00K C021 C024 110.1(3) . . ?
H02D C021 H02E 108.2 . . ?
C024 C021 H02D 109.6 . . ?
C024 C021 H02E 109.6 . . ?
C021 C024 H02F 109.5 . . ?
C021 C024 H02G 109.5 . . ?
C021 C024 H02H 109.5 . . ?
H02F C024 H02G 109.5 . . ?
H02F C024 H02H 109.5 . . ?
H02G C024 H02H 109.5 . . ?
O00K C025 C020 104.7(4) . . ?
O00K C025 H02I 110.8 . . ?
O00K C025 H02J 110.8 . . ?
C020 C025 H02I 110.8 . . ?
C020 C025 H02J 110.8 . . ?
H02I C025 H02J 108.9 . . ?
F0AA P1 F1AA 88.7(6) . . ?
F2AA P1 F1AA 173.3(7) . . ?
F2AA P1 F0AA 89.2(5) . . ?
F2AA P1 F3AA 88.9(5) . . ?
F2AA P1 F4AA 91.5(3) . . ?
F3AA P1 F1AA 97.4(7) . . ?
F3AA P1 F0AA 87.8(5) . . ?
F4AA P1 F1AA 82.0(7) . . ?
F4AA P1 F0AA 88.5(5) . . ?
F4AA P1 F3AA 176.3(7) . . ?
F7 P1 F1AA 90.9(5) . . ?
F7 P1 F0AA 179.6(6) . . ?
F7 P1 F2AA 91.2(5) . . ?
F7 P1 F3AA 92.0(5) . . ?
F7 P1 F4AA 91.7(5) . . ?
F2AB P1A F7A 90.9(9) . . ?
F2AB P1A F3AB 89.8(8) . . ?
F7A P1A F3AB 87.5(9) . . ?
F0AB P1A F2AB 91.2(8) . . ?
F0AB P1A F7A 176.7(11) . . ?
F0AB P1A F3AB 89.9(6) . . ?
F0AB P1A F4AB 90.9(9) . . ?
F1AB P1A F2AB 167.9(14) . . ?
F1AB P1A F7A 96.1(15) . . ?
F1AB P1A F3AB 80.6(11) . . ?
F1AB P1A F0AB 81.5(14) . . ?
F1AB P1A F4AB 98.5(13) . . ?
F4AB P1A F2AB 91.2(10) . . ?
F4AB P1A F7A 91.7(8) . . ?
F4AB P1A F3AB 178.7(12) . . ?

loop_
_geom_bond_atom_site_label_1
_geom_bond_atom_site_label_2
_geom_bond_distance
_geom_bond_site_symmetry_2
_geom_bond_publ_flag
Ag01 P003 2.4396(10) . ?
Ag01 P006 2.4614(10) . ?
Ag01 O0A 2.316(2) . ?
Ag01 C00I 2.622(3) . ?
P002 C00I 1.726(3) . ?
P002 C00J 1.803(3) . ?
P002 C00L 1.811(3) . ?
P002 C00M 1.805(3) . ?
P003 C00H 1.825(3) . ?
P003 C00L 1.843(3) . ?
P003 C00Q 1.829(3) . ?
P004 F00 1.6113(16) . ?
P004 F00 1.6114(16) 3_666 ?
P004 F1 1.6007(15) 3_666 ?
P004 F1 1.6006(15) . ?
P004 F3 1.5968(15) 3_666 ?
P004 F3 1.5969(15) . ?
P005 C00I 1.725(3) . ?
P005 C00O 1.801(3) . ?
P005 C00V 1.820(3) . ?
P005 C01C 1.796(3) . ?
P006 C00V 1.855(3) . ?
P006 C00Y 1.825(3) . ?
P006 C013 1.819(3) . ?
P007 F2 1.6033(17) 3_665 ?
P007 F2 1.6034(17) . ?
P007 F4 1.6074(16) 3_665 ?
P007 F4 1.6074(16) . ?
P007 F5 1.5996(16) . ?
P007 F5 1.5996(16) 3_665 ?
O0A H0AA 0.8879 . ?
O0A H0AB 0.8866 . ?
C00H C00T 1.394(4) . ?
C00H C00U 1.381(4) . ?
C00I H00I 0.90(3) . ?
C00J C00N 1.399(4) . ?
C00J C00P 1.393(4) . ?
O00K C021 1.252(4) . ?
O00K C025 1.457(5) . ?
C00L H00A 0.9700 . ?
C00L H00B 0.9700 . ?
C00M C010 1.390(4) . ?
C00M C012 1.388(4) . ?
C00N H00N 0.9300 . ?
C00N C01I 1.377(4) . ?
C00O C014 1.395(4) . ?
C00O C01G 1.400(4) . ?
C00P H00P 0.9300 . ?
C00P C018 1.385(4) . ?
C00Q C019 1.410(4) . ?
C00Q C01Q 1.380(4) . ?
C00R H00R 0.9300 . ?
C00R C013 1.401(4) . ?
C00R C015 1.375(4) . ?
C00S H00S 0.9300 . ?
C00S C015 1.390(4) . ?
C00S C01D 1.381(4) . ?
C00T H00T 0.9300 . ?
C00T C01S 1.385(4) . ?
C00U H00U 0.9300 . ?
C00U C01T 1.397(4) . ?
C00V H00C 0.9700 . ?
C00V H00D 0.9700 . ?
C00W H00W 0.9300 . ?
C00W C011 1.380(4) . ?
C00W C01C 1.395(4) . ?
C00X H00X 0.9300 . ?
C00X C00Y 1.397(4) . ?
C00X C016 1.379(4) . ?
C00Y C01L 1.388(4) . ?
C010 H010 0.9300 . ?
C010 C01N 1.391(4) . ?
C011 H011 0.9300 . ?
C011 C01B 1.392(4) . ?
C012 H012 0.9300 . ?
C012 C01J 1.390(4) . ?
C013 C01K 1.392(4) . ?
C014 H014 0.9300 . ?
C014 C01O 1.393(4) . ?
C015 H015 0.9300 . ?
C016 H016 0.9300 . ?
C016 C01H 1.395(4) . ?
C017 H017 0.9300 . ?
C017 C01O 1.372(4) . ?
C017 C01U 1.382(5) . ?
C018 H018 0.9300 . ?
C018 C01M 1.383(4) . ?
C019 H019 0.9300 . ?
C019 C01F 1.388(4) . ?
C01A H01A 0.9300 . ?
C01A C01H 1.370(4) . ?
C01A C01L 1.390(4) . ?
C01B H01B 0.9300 . ?
C01B C01X 1.379(4) . ?
C01C C01P 1.405(4) . ?
C01D H01D 0.9300 . ?
C01D C01K 1.392(4) . ?
C01E H01E 0.9300 . ?
C01E C01F 1.384(4) . ?
C01E C01V 1.384(4) . ?
C01F H01F 0.9300 . ?
C01G H01G 0.9300 . ?
C01G C01U 1.378(4) . ?
C01H H01H 0.9300 . ?
C01I H01I 0.9300 . ?
C01I C01M 1.391(4) . ?
C01J H01J 0.9300 . ?
C01J C01R 1.372(4) . ?
C01K H01K 0.9300 . ?
C01L H01L 0.9300 . ?
C01M H01M 0.9300 . ?
C01N H01N 0.9300 . ?
C01N C01R 1.394(4) . ?
C01O H01O 0.9300 . ?
C01P H01P 0.9300 . ?
C01P C01X 1.381(4) . ?
C01Q H01Q 0.9300 . ?
C01Q C01V 1.389(4) . ?
C01R H01R 0.9300 . ?
C01S H01S 0.9300 . ?
C01S C01Z 1.384(4) . ?
C01T H01T 0.9300 . ?
C01T C01Z 1.381(4) . ?
C01U H01U 0.9300 . ?
C01V H01V 0.9300 . ?
C01X H01X 0.9300 . ?
C01Z H01Z 0.9300 . ?
C020 H02A 0.9600 . ?
C020 H02B 0.9600 . ?
C020 H02C 0.9600 . ?
C020 C025 1.461(5) . ?
C021 H02D 0.9700 . ?
C021 H02E 0.9700 . ?
C021 C024 1.615(6) . ?
C024 H02F 0.9600 . ?
C024 H02G 0.9600 . ?
C024 H02H 0.9600 . ?
C025 H02I 0.9700 . ?
C025 H02J 0.9700 . ?
P1 F1AA 1.670(15) . ?
P1 F0AA 1.596(10) . ?
P1 F2AA 1.580(8) . ?
P1 F3AA 1.595(7) . ?
P1 F4AA 1.581(7) . ?
P1 F7 1.548(9) . ?
F2AB P1A 1.578(16) . ?
P1A F7A 1.599(14) . ?
P1A F3AB 1.602(14) . ?
P1A F0AB 1.525(14) . ?
P1A F1AB 1.40(3) . ?
P1A F4AB 1.573(14) . ?
